data_4081546
loop_
_publ_author_name
'Dietz, Christina'
'Jouikov, Viatcheslav'
'Jurkschat, Klaus'

_publ_section_title
;
 Diastereoselectiveortho-Metalation of a Chiral Ferrocenylphosphonic
 Diamide and Its Organotin Derivatives
;
_journal_issue 20
_journal_name_full Organometallics
_journal_page_first 5906
_journal_paper_doi 10.1021/om4004797
_journal_volume 32
_journal_year 2013
_chemical_absolute_configuration ad
_chemical_formula_moiety 'C48 H49 Fe N2 O2 P2 Sn, C F3 O3 S'
_chemical_formula_sum 'C49 H49 F3 Fe N2 O5 P2 S Sn'
_chemical_formula_weight 1071.44
_chemical_name_systematic
; 
(3aR,7aR)-[(RFc)-(2-Diphenyl(triphenylphosphine oxide)stannyl)
ferrocenyl]-(3a,4,5,6,7,7a-octahydro-1,3-dimethyl-1,3,2-
benzodiaza-phosphol)-2-oxid triflate  
;
_space_group_IT_number 19
_symmetry_cell_setting orthorhombic
_symmetry_space_group_name_Hall 'P 2ac 2ab'
_symmetry_space_group_name_H-M 'P 21 21 21'
_atom_sites_solution_hydrogens geom
_atom_sites_solution_primary direct
_atom_sites_solution_secondary difmap
_audit_creation_method SHELXL-97
_cell_angle_alpha 90.00
_cell_angle_beta 90.00
_cell_angle_gamma 90.00
_cell_formula_units_Z 4
_cell_length_a 9.3012(3)
_cell_length_b 15.1012(6)
_cell_length_c 32.8178(13)
_cell_measurement_reflns_used 10476
_cell_measurement_temperature 173(2)
_cell_measurement_theta_max 28.3630
_cell_measurement_theta_min 2.4980
_cell_volume 4609.6(3)
_computing_cell_refinement 'CrysAlisPro, Oxford Diffraction Ltd., Version 1.171.33.55''
_computing_data_collection 'CrysAlisPro, Oxford Diffraction Ltd., Version 1.171.33.55''
_computing_data_reduction 'CrysAlisPro, Oxford Diffraction Ltd., Version 1.171.33.55''
_computing_molecular_graphics 'SHELXP-97 (Sheldrick, 1997)'
_computing_publication_material 'enCIFer Version 1.4'
_computing_structure_refinement 'SHELXL-97 (Sheldrick, 1997)'
_computing_structure_solution 'SHELXS-97 (Sheldrick, 1990)'
_diffrn_ambient_temperature 173(2)
_diffrn_measured_fraction_theta_full 0.999
_diffrn_measured_fraction_theta_max 0.999
_diffrn_measurement_device 'XcaliburS CCD Diffractometer'
_diffrn_measurement_method '\w und \y scan'
_diffrn_radiation_monochromator graphite
_diffrn_radiation_source 'fine-focus sealed tube'
_diffrn_radiation_type MoK\a
_diffrn_radiation_wavelength 0.71073
_diffrn_reflns_av_R_equivalents 0.0598
_diffrn_reflns_av_sigmaI/netI 0.0621
_diffrn_reflns_limit_h_max 11
_diffrn_reflns_limit_h_min -12
_diffrn_reflns_limit_k_max 19
_diffrn_reflns_limit_k_min -19
_diffrn_reflns_limit_l_max 42
_diffrn_reflns_limit_l_min -42
_diffrn_reflns_number 41707
_diffrn_reflns_theta_full 27.50
_diffrn_reflns_theta_max 27.50
_diffrn_reflns_theta_min 2.28
_exptl_absorpt_coefficient_mu 1.033
_exptl_absorpt_correction_T_max 1.00000
_exptl_absorpt_correction_T_min 0.89013
_exptl_absorpt_correction_type multi-scan
_exptl_absorpt_process_details
;
CrysAlisPro, Agilent Technologies,
Version 1.171.36.28 (release 01-02-2013 CrysAlis171 .NET)
(compiled Feb  1 2013,16:14:44)
Empirical absorption correction using spherical harmonics,
 implemented in SCALE3 ABSPACK scaling algorithm.
;
_exptl_crystal_colour orange
_exptl_crystal_density_diffrn 1.544
_exptl_crystal_density_method 'not measured'
_exptl_crystal_description plate
_exptl_crystal_F_000 2184
_exptl_crystal_size_max 0.20
_exptl_crystal_size_mid 0.16
_exptl_crystal_size_min 0.08
_refine_diff_density_max 0.423
_refine_diff_density_min -0.381
_refine_diff_density_rms 0.079
_refine_ls_abs_structure_details 'Flack H D (1983), Acta Cryst. A39, 876-881'
_refine_ls_abs_structure_Flack -0.020(13)
_refine_ls_extinction_method none
_refine_ls_goodness_of_fit_ref 0.978
_refine_ls_hydrogen_treatment constr
_refine_ls_matrix_type full
_refine_ls_number_parameters 579
_refine_ls_number_reflns 10576
_refine_ls_number_restraints 0
_refine_ls_restrained_S_all 0.978
_refine_ls_R_factor_all 0.0487
_refine_ls_R_factor_gt 0.0363
_refine_ls_shift/su_max 0.003
_refine_ls_shift/su_mean 0.000
_refine_ls_structure_factor_coef Fsqd
_refine_ls_weighting_details 'calc w=1/[\s^2^(Fo^2^)+(0.0315P)^2^+0.0000P] where P=(Fo^2^+2Fc^2^)/3'
_refine_ls_weighting_scheme calc
_refine_ls_wR_factor_gt 0.0674
_refine_ls_wR_factor_ref 0.0712
_reflns_number_gt 9191
_reflns_number_total 10576
_reflns_threshold_expression >2sigma(I)
_cod_data_source_file om4004797_si_002.cif
_cod_data_source_block compound(R,R,Rp)-8
_cod_database_code 4081546

loop_
_symmetry_equiv_pos_as_xyz
'x, y, z'
'-x+1/2, -y, z+1/2'
'-x, y+1/2, -z+1/2'
'x+1/2, -y+1/2, -z'

loop_
_atom_site_label
_atom_site_type_symbol
_atom_site_fract_x
_atom_site_fract_y
_atom_site_fract_z
_atom_site_U_iso_or_equiv
_atom_site_adp_type
_atom_site_occupancy
_atom_site_symmetry_multiplicity
_atom_site_calc_flag
_atom_site_refinement_flags
Sn1 Sn 1.05326(2) -0.107544(14) 0.839997(6) 0.01433(5) Uani 1 1 d .
P1 P 0.86713(9) -0.03061(6) 0.76285(3) 0.01677(19) Uani 1 1 d .
O1 O 0.9455(2) -0.11133(15) 0.77867(6) 0.0188(5) Uani 1 1 d .
N1 N 0.9009(3) -0.00012(19) 0.71519(8) 0.0209(7) Uani 1 1 d .
N2 N 0.6923(3) -0.04378(19) 0.75721(8) 0.0194(6) Uani 1 1 d .
P2 P 1.23683(9) -0.04199(6) 0.93547(3) 0.01665(19) Uani 1 1 d .
O2 O 1.1630(2) -0.07914(15) 0.89822(7) 0.0208(6) Uani 1 1 d .
Fe1 Fe 1.08430(5) 0.12555(3) 0.807697(14) 0.01724(11) Uani 1 1 d .
C1 C 0.9789(3) 0.02463(19) 0.83680(10) 0.0138(6) Uani 1 1 d .
C2 C 0.9050(4) 0.0507(2) 0.79991(10) 0.0176(7) Uani 1 1 d .
C3 C 0.8671(4) 0.1421(2) 0.80392(11) 0.0212(8) Uani 1 1 d .
H3 H 0.8183 0.1757 0.7846 0.025 Uiso 1 1 calc R
C4 C 0.9159(3) 0.1728(2) 0.84195(11) 0.0221(7) Uani 1 1 d .
H4 H 0.9050 0.2299 0.8521 0.027 Uiso 1 1 calc R
C5 C 0.9852(3) 0.1008(2) 0.86237(10) 0.0187(7) Uani 1 1 d .
H5 H 1.0274 0.1033 0.8880 0.022 Uiso 1 1 calc R
C6 C 1.3028(3) 0.1226(3) 0.81479(11) 0.0263(9) Uani 1 1 d .
H6 H 1.3527 0.0937 0.8354 0.032 Uiso 1 1 calc R
C7 C 1.2642(4) 0.0860(3) 0.77696(11) 0.0274(9) Uani 1 1 d .
H7 H 1.2844 0.0288 0.7682 0.033 Uiso 1 1 calc R
C8 C 1.1894(4) 0.1514(3) 0.75455(12) 0.0313(10) Uani 1 1 d .
H8 H 1.1512 0.1448 0.7285 0.038 Uiso 1 1 calc R
C9 C 1.1834(4) 0.2283(3) 0.77880(13) 0.0344(10) Uani 1 1 d .
H9 H 1.1406 0.2816 0.7713 0.041 Uiso 1 1 calc R
C10 C 1.2523(4) 0.2115(3) 0.81608(12) 0.0298(9) Uani 1 1 d .
H10 H 1.2629 0.2510 0.8376 0.036 Uiso 1 1 calc R
C11 C 0.7719(4) -0.0164(2) 0.68970(10) 0.0205(8) Uani 1 1 d .
H11 H 0.7729 -0.0783 0.6806 0.025 Uiso 1 1 calc R
C12 C 0.6466(4) -0.0033(2) 0.71839(10) 0.0229(8) Uani 1 1 d .
H12 H 0.6330 0.0604 0.7227 0.028 Uiso 1 1 calc R
C13 C 0.5105(4) -0.0410(3) 0.69856(11) 0.0280(9) Uani 1 1 d .
H13A H 0.4294 -0.0352 0.7170 0.034 Uiso 1 1 calc R
H13B H 0.5237 -0.1033 0.6923 0.034 Uiso 1 1 calc R
C14 C 0.4825(4) 0.0115(3) 0.65924(13) 0.0356(9) Uani 1 1 d .
H14A H 0.4023 -0.0149 0.6448 0.043 Uiso 1 1 calc R
H14B H 0.4564 0.0718 0.6662 0.043 Uiso 1 1 calc R
C15 C 0.6149(4) 0.0127(3) 0.63132(12) 0.0363(10) Uani 1 1 d .
H15A H 0.5963 0.0522 0.6086 0.044 Uiso 1 1 calc R
H15B H 0.6295 -0.0462 0.6203 0.044 Uiso 1 1 calc R
C16 C 0.7542(4) 0.0427(3) 0.65294(11) 0.0296(9) Uani 1 1 d .
H16A H 0.8360 0.0366 0.6348 0.035 Uiso 1 1 calc R
H16B H 0.7466 0.1041 0.6613 0.035 Uiso 1 1 calc R
C17 C 1.0399(4) -0.0227(3) 0.69661(11) 0.0301(9) Uani 1 1 d .
H17A H 1.0339 -0.0802 0.6843 0.045 Uiso 1 1 calc R
H17B H 1.1131 -0.0231 0.7172 0.045 Uiso 1 1 calc R
H17C H 1.0635 0.0205 0.6762 0.045 Uiso 1 1 calc R
C18 C 0.5985(4) -0.0305(3) 0.79267(10) 0.0246(8) Uani 1 1 d .
H18A H 0.5857 0.0317 0.7973 0.037 Uiso 1 1 calc R
H18B H 0.6417 -0.0571 0.8163 0.037 Uiso 1 1 calc R
H18C H 0.5068 -0.0575 0.7876 0.037 Uiso 1 1 calc R
C21 C 0.9103(3) -0.1976(2) 0.86938(10) 0.0173(7) Uani 1 1 d .
C22 C 0.7926(4) -0.1668(3) 0.89121(11) 0.0241(8) Uani 1 1 d .
H22 H 0.7733 -0.1064 0.8917 0.029 Uiso 1 1 calc R
C23 C 0.7037(4) -0.2240(3) 0.91218(11) 0.0271(9) Uani 1 1 d .
H23 H 0.6252 -0.2018 0.9265 0.032 Uiso 1 1 calc R
C24 C 0.7305(4) -0.3136(3) 0.91207(11) 0.0305(9) Uani 1 1 d .
H24 H 0.6707 -0.3520 0.9264 0.037 Uiso 1 1 calc R
C25 C 0.8466(4) -0.3461(2) 0.89057(12) 0.0319(9) Uani 1 1 d .
H25 H 0.8653 -0.4066 0.8904 0.038 Uiso 1 1 calc R
C26 C 0.9351(4) -0.2891(2) 0.86924(10) 0.0259(8) Uani 1 1 d .
H26 H 1.0123 -0.3118 0.8546 0.031 Uiso 1 1 calc R
C31 C 1.2421(4) -0.1661(2) 0.81464(10) 0.0183(7) Uani 1 1 d .
C32 C 1.2527(4) -0.1820(2) 0.77292(11) 0.0233(8) Uani 1 1 d .
H32 H 1.1782 -0.1650 0.7557 0.028 Uiso 1 1 calc R
C33 C 1.3736(4) -0.2230(2) 0.75677(12) 0.0278(9) Uani 1 1 d .
H33 H 1.3802 -0.2321 0.7288 0.033 Uiso 1 1 calc R
C34 C 1.4832(4) -0.2501(3) 0.78167(13) 0.0332(10) Uani 1 1 d .
H34 H 1.5634 -0.2780 0.7706 0.040 Uiso 1 1 calc R
C35 C 1.4748(4) -0.2359(3) 0.82310(12) 0.0303(9) Uani 1 1 d .
H35 H 1.5489 -0.2546 0.8401 0.036 Uiso 1 1 calc R
C36 C 1.3554(3) -0.1936(2) 0.83939(12) 0.0246(8) Uani 1 1 d .
H36 H 1.3509 -0.1834 0.8673 0.029 Uiso 1 1 calc R
C41 C 1.3630(4) 0.0443(2) 0.92371(10) 0.0184(8) Uani 1 1 d .
C42 C 1.3271(4) 0.1331(2) 0.92831(10) 0.0238(8) Uani 1 1 d .
H42 H 1.2375 0.1489 0.9386 0.029 Uiso 1 1 calc R
C43 C 1.4267(5) 0.1988(3) 0.91731(11) 0.0342(10) Uani 1 1 d .
H43 H 1.4027 0.2583 0.9200 0.041 Uiso 1 1 calc R
C44 C 1.5599(5) 0.1752(3) 0.90250(11) 0.0355(10) Uani 1 1 d .
H44 H 1.6264 0.2189 0.8959 0.043 Uiso 1 1 calc R
C45 C 1.5954(4) 0.0873(3) 0.89738(11) 0.0302(9) Uani 1 1 d .
H45 H 1.6849 0.0720 0.8869 0.036 Uiso 1 1 calc R
C46 C 1.4976(4) 0.0215(3) 0.90783(11) 0.0263(9) Uani 1 1 d .
H46 H 1.5217 -0.0377 0.9043 0.032 Uiso 1 1 calc R
C51 C 1.1065(4) -0.0003(2) 0.97104(10) 0.0195(8) Uani 1 1 d .
C52 C 1.1480(4) 0.0325(2) 1.00942(11) 0.0273(9) Uani 1 1 d .
H52 H 1.2445 0.0339 1.0168 0.033 Uiso 1 1 calc R
C53 C 1.0440(4) 0.0627(2) 1.03611(11) 0.0298(9) Uani 1 1 d .
H53 H 1.0711 0.0852 1.0613 0.036 Uiso 1 1 calc R
C54 C 0.9008(4) 0.0598(3) 1.02572(12) 0.0336(10) Uani 1 1 d .
H54 H 0.8319 0.0800 1.0440 0.040 Uiso 1 1 calc R
C55 C 0.8590(4) 0.0272(3) 0.98847(12) 0.0308(9) Uani 1 1 d .
H55 H 0.7620 0.0250 0.9817 0.037 Uiso 1 1 calc R
C56 C 0.9611(4) -0.0025(2) 0.96097(11) 0.0228(8) Uani 1 1 d .
H56 H 0.9325 -0.0241 0.9357 0.027 Uiso 1 1 calc R
C61 C 1.3371(3) -0.1279(2) 0.96065(10) 0.0200(8) Uani 1 1 d .
C62 C 1.3081(4) -0.2166(2) 0.95185(12) 0.0254(8) Uani 1 1 d .
H62 H 1.2425 -0.2311 0.9315 0.031 Uiso 1 1 calc R
C63 C 1.3773(4) -0.2830(3) 0.97341(13) 0.0346(10) Uani 1 1 d .
H63 H 1.3598 -0.3422 0.9672 0.042 Uiso 1 1 calc R
C64 C 1.4720(4) -0.2609(3) 1.00400(12) 0.0360(10) Uani 1 1 d .
H64 H 1.5157 -0.3055 1.0191 0.043 Uiso 1 1 calc R
C65 C 1.5028(4) -0.1743(3) 1.01245(12) 0.0336(10) Uani 1 1 d .
H65 H 1.5691 -0.1605 1.0327 0.040 Uiso 1 1 calc R
C66 C 1.4357(4) -0.1074(3) 0.99108(10) 0.0255(7) Uani 1 1 d .
H66 H 1.4565 -0.0486 0.9970 0.031 Uiso 1 1 calc R
C100 C 0.9795(5) 0.2956(3) 0.95742(13) 0.0404(11) Uani 1 1 d .
F11 F 0.8655(3) 0.30961(18) 0.98130(8) 0.0673(9) Uani 1 1 d .
F12 F 0.9631(4) 0.21598(16) 0.94116(8) 0.0654(9) Uani 1 1 d .
F13 F 1.0946(4) 0.2921(2) 0.98082(9) 0.0808(10) Uani 1 1 d .
S100 S 0.99700(12) 0.38033(7) 0.91827(3) 0.0384(3) Uani 1 1 d .
O11 O 0.8634(4) 0.3746(2) 0.89704(10) 0.0613(10) Uani 1 1 d .
O12 O 1.1202(4) 0.3514(2) 0.89552(10) 0.0552(9) Uani 1 1 d .
O13 O 1.0176(4) 0.45964(19) 0.94149(10) 0.0647(11) Uani 1 1 d .

loop_
_atom_site_aniso_label
_atom_site_aniso_U_11
_atom_site_aniso_U_22
_atom_site_aniso_U_33
_atom_site_aniso_U_23
_atom_site_aniso_U_13
_atom_site_aniso_U_12
Sn1 0.01374(10) 0.01408(10) 0.01517(10) -0.00086(9) 0.00062(10) 0.00041(10)
P1 0.0154(4) 0.0191(5) 0.0158(4) -0.0016(4) -0.0003(4) -0.0002(4)
O1 0.0204(11) 0.0188(11) 0.0173(10) -0.0026(10) -0.0036(10) 0.0014(13)
N1 0.0189(16) 0.0297(17) 0.0139(14) 0.0012(12) -0.0039(12) -0.0015(13)
N2 0.0198(15) 0.0230(17) 0.0153(14) -0.0002(12) 0.0002(12) -0.0005(13)
P2 0.0163(4) 0.0179(5) 0.0157(4) -0.0015(3) -0.0008(4) 0.0005(4)
O2 0.0209(13) 0.0224(14) 0.0190(13) -0.0043(10) -0.0053(11) -0.0007(10)
Fe1 0.0166(2) 0.0156(3) 0.0195(2) 0.00229(19) 0.0001(2) -0.0011(2)
C1 0.0127(16) 0.0127(15) 0.0161(15) 0.0017(13) 0.0007(14) -0.0017(12)
C2 0.0137(17) 0.0206(18) 0.0184(17) 0.0003(14) 0.0041(14) 0.0005(14)
C3 0.0164(17) 0.026(2) 0.0214(18) 0.0063(15) -0.0018(15) 0.0034(15)
C4 0.0227(18) 0.0150(16) 0.0285(18) -0.0059(16) 0.0046(18) 0.0011(14)
C5 0.0173(16) 0.0200(18) 0.0189(16) 0.0017(15) 0.0024(13) -0.0013(15)
C6 0.0127(16) 0.042(2) 0.0247(19) 0.0073(18) 0.0030(14) -0.0030(17)
C7 0.0195(18) 0.032(2) 0.031(2) -0.0016(16) 0.0065(17) -0.0013(16)
C8 0.026(2) 0.045(3) 0.022(2) 0.0136(18) 0.0028(17) -0.0120(19)
C9 0.030(2) 0.028(2) 0.045(3) 0.018(2) 0.003(2) -0.0059(18)
C10 0.024(2) 0.028(2) 0.037(2) -0.0013(17) 0.0030(18) -0.0116(17)
C11 0.0196(18) 0.0236(19) 0.0183(17) -0.0013(15) -0.0011(15) 0.0031(15)
C12 0.026(2) 0.025(2) 0.0178(18) -0.0013(15) -0.0051(16) 0.0044(16)
C13 0.026(2) 0.037(2) 0.0213(19) -0.0040(17) -0.0052(16) 0.0030(17)
C14 0.036(2) 0.039(2) 0.032(2) 0.001(2) -0.018(2) 0.0043(18)
C15 0.044(3) 0.039(3) 0.025(2) 0.0071(18) -0.014(2) -0.001(2)
C16 0.033(2) 0.031(2) 0.024(2) 0.0041(16) 0.0001(18) 0.0020(18)
C17 0.025(2) 0.045(2) 0.0204(18) 0.0011(17) 0.0029(18) 0.0012(19)
C18 0.0157(18) 0.038(2) 0.0206(18) 0.0009(16) 0.0030(15) -0.0013(16)
C21 0.0172(18) 0.0190(18) 0.0157(16) 0.0017(13) -0.0030(14) -0.0021(14)
C22 0.0200(19) 0.024(2) 0.028(2) -0.0012(16) 0.0011(16) -0.0006(16)
C23 0.0194(19) 0.034(2) 0.028(2) 0.0005(17) 0.0058(16) 0.0024(17)
C24 0.032(2) 0.032(2) 0.028(2) 0.0081(17) -0.0003(18) -0.0141(19)
C25 0.040(2) 0.017(2) 0.039(2) 0.0017(17) 0.006(2) -0.0026(18)
C26 0.026(2) 0.025(2) 0.0266(19) -0.0019(15) 0.0038(18) 0.0077(18)
C31 0.0146(17) 0.0167(18) 0.0234(18) -0.0017(14) 0.0046(15) 0.0022(14)
C32 0.0185(18) 0.024(2) 0.027(2) -0.0050(16) -0.0011(16) -0.0018(16)
C33 0.026(2) 0.031(2) 0.026(2) -0.0119(17) 0.0094(18) -0.0052(17)
C34 0.020(2) 0.026(2) 0.053(3) -0.012(2) 0.0095(19) 0.0037(17)
C35 0.020(2) 0.031(2) 0.039(2) -0.0010(17) -0.0061(17) 0.0050(17)
C36 0.0217(17) 0.0235(19) 0.0285(19) -0.0005(17) 0.0020(19) 0.0007(14)
C41 0.0192(18) 0.021(2) 0.0146(17) -0.0005(14) 0.0014(15) -0.0019(15)
C42 0.0253(19) 0.024(2) 0.0217(19) -0.0022(15) 0.0039(16) -0.0037(16)
C43 0.048(3) 0.025(2) 0.029(2) -0.0034(16) 0.000(2) -0.010(2)
C44 0.031(2) 0.044(3) 0.031(2) 0.0031(18) 0.003(2) -0.020(2)
C45 0.0194(19) 0.040(3) 0.031(2) 0.0057(17) 0.0045(16) 0.0015(17)
C46 0.0201(19) 0.029(2) 0.029(2) 0.0037(17) 0.0019(16) 0.0030(16)
C51 0.0194(18) 0.0173(19) 0.0220(18) 0.0035(14) 0.0044(15) -0.0008(14)
C52 0.032(2) 0.031(2) 0.0187(18) -0.0043(16) -0.0028(17) -0.0010(18)
C53 0.037(2) 0.034(2) 0.0188(18) -0.0065(15) 0.0070(19) -0.001(2)
C54 0.041(2) 0.031(2) 0.029(2) 0.0025(17) 0.0156(19) 0.0125(19)
C55 0.0189(19) 0.039(3) 0.034(2) 0.0088(19) 0.0026(18) 0.0040(18)
C56 0.0190(19) 0.025(2) 0.0243(18) 0.0013(15) 0.0009(17) 0.0012(16)
C61 0.0175(17) 0.023(2) 0.0190(17) 0.0020(14) 0.0016(14) 0.0029(15)
C62 0.0201(19) 0.025(2) 0.031(2) 0.0020(17) 0.0016(17) -0.0038(16)
C63 0.027(2) 0.021(2) 0.055(3) 0.0147(19) 0.011(2) 0.0037(17)
C64 0.029(2) 0.038(3) 0.041(2) 0.0220(19) 0.0028(19) 0.0086(19)
C65 0.028(2) 0.046(3) 0.027(2) 0.0054(19) -0.0021(17) 0.0074(19)
C66 0.0255(18) 0.0296(19) 0.0214(16) -0.0014(16) 0.0009(16) 0.004(2)
C100 0.053(3) 0.038(3) 0.029(2) -0.0063(19) 0.011(2) 0.017(2)
F11 0.096(2) 0.0609(19) 0.0447(16) 0.0089(14) 0.0381(17) 0.0292(17)
F12 0.108(2) 0.0303(15) 0.0579(17) -0.0024(12) 0.0323(19) 0.0036(17)
F13 0.090(3) 0.096(3) 0.0560(19) 0.0167(17) -0.0232(19) 0.016(2)
S100 0.0534(6) 0.0320(6) 0.0299(5) -0.0029(5) 0.0085(5) 0.0058(5)
O11 0.060(2) 0.071(3) 0.053(2) 0.0169(19) -0.0105(18) 0.008(2)
O12 0.068(2) 0.047(2) 0.051(2) -0.0030(15) 0.0323(18) -0.0017(17)
O13 0.106(3) 0.0300(18) 0.058(2) -0.0154(15) 0.012(2) 0.0015(19)

loop_
_atom_type_symbol
_atom_type_description
_atom_type_scat_dispersion_real
_atom_type_scat_dispersion_imag
_atom_type_scat_source
C C 0.0033 0.0016 'International Tables Vol C Tables 4.2.6.8 and 6.1.1.4'
H H 0.0000 0.0000 'International Tables Vol C Tables 4.2.6.8 and 6.1.1.4'
N N 0.0061 0.0033 'International Tables Vol C Tables 4.2.6.8 and 6.1.1.4'
O O 0.0106 0.0060 'International Tables Vol C Tables 4.2.6.8 and 6.1.1.4'
F F 0.0171 0.0103 'International Tables Vol C Tables 4.2.6.8 and 6.1.1.4'
P P 0.1023 0.0942 'International Tables Vol C Tables 4.2.6.8 and 6.1.1.4'
S S 0.1246 0.1234 'International Tables Vol C Tables 4.2.6.8 and 6.1.1.4'
Fe Fe 0.3463 0.8444 'International Tables Vol C Tables 4.2.6.8 and 6.1.1.4'
Sn Sn -0.6537 1.4246 'International Tables Vol C Tables 4.2.6.8 and 6.1.1.4'

loop_
_geom_angle_atom_site_label_1
_geom_angle_atom_site_label_2
_geom_angle_atom_site_label_3
_geom_angle
C1 Sn1 C21 114.86(12)
C1 Sn1 C31 129.84(13)
C21 Sn1 C31 115.14(13)
C1 Sn1 O2 90.61(10)
C21 Sn1 O2 91.20(10)
C31 Sn1 O2 92.14(11)
C1 Sn1 O1 80.44(10)
C21 Sn1 O1 96.34(10)
C31 Sn1 O1 90.43(11)
O2 Sn1 O1 170.12(8)
O1 P1 N2 114.62(14)
O1 P1 N1 117.13(14)
N2 P1 N1 96.56(14)
O1 P1 C2 103.19(14)
N2 P1 C2 110.98(15)
N1 P1 C2 114.76(16)
P1 O1 Sn1 120.11(12)
C17 N1 C11 116.1(3)
C17 N1 P1 119.5(2)
C11 N1 P1 109.4(2)
C18 N2 C12 117.2(3)
C18 N2 P1 118.7(2)
C12 N2 P1 109.3(2)
O2 P2 C41 113.12(15)
O2 P2 C51 110.46(15)
C41 P2 C51 109.04(16)
O2 P2 C61 109.85(15)
C41 P2 C61 106.45(16)
C51 P2 C61 107.71(16)
P2 O2 Sn1 169.33(15)
C2 Fe1 C3 41.14(13)
C2 Fe1 C1 41.55(12)
C3 Fe1 C1 69.24(13)
C2 Fe1 C8 113.14(15)
C3 Fe1 C8 113.57(15)
C1 Fe1 C8 140.48(15)
C2 Fe1 C9 137.41(15)
C3 Fe1 C9 109.03(15)
C1 Fe1 C9 178.18(15)
C8 Fe1 C9 40.46(16)
C2 Fe1 C6 144.89(15)
C3 Fe1 C6 173.47(15)
C1 Fe1 C6 113.96(14)
C8 Fe1 C6 67.97(15)
C9 Fe1 C6 67.71(16)
C2 Fe1 C7 116.62(14)
C3 Fe1 C7 144.80(15)
C1 Fe1 C7 113.88(14)
C8 Fe1 C7 40.55(15)
C9 Fe1 C7 67.83(16)
C6 Fe1 C7 40.21(14)
C2 Fe1 C5 68.88(13)
C3 Fe1 C5 68.31(13)
C1 Fe1 C5 40.69(13)
C8 Fe1 C5 177.88(15)
C9 Fe1 C5 138.45(16)
C6 Fe1 C5 110.04(13)
C7 Fe1 C5 138.31(14)
C2 Fe1 C10 174.43(15)
C3 Fe1 C10 133.29(15)
C1 Fe1 C10 140.65(14)
C8 Fe1 C10 68.15(16)
C9 Fe1 C10 40.18(15)
C6 Fe1 C10 40.65(15)
C7 Fe1 C10 68.09(15)
C5 Fe1 C10 109.90(15)
C2 Fe1 C4 68.64(13)
C3 Fe1 C4 40.17(14)
C1 Fe1 C4 68.80(13)
C8 Fe1 C4 140.12(16)
C9 Fe1 C4 109.55(15)
C6 Fe1 C4 134.61(15)
C7 Fe1 C4 174.55(15)
C5 Fe1 C4 40.75(13)
C10 Fe1 C4 106.74(15)
C5 C1 C2 107.0(3)
C5 C1 Fe1 69.77(18)
C2 C1 Fe1 68.58(18)
C5 C1 Sn1 136.0(2)
C2 C1 Sn1 117.0(2)
Fe1 C1 Sn1 124.68(15)
C3 C2 C1 107.6(3)
C3 C2 P1 133.3(3)
C1 C2 P1 118.8(2)
C3 C2 Fe1 69.7(2)
C1 C2 Fe1 69.86(18)
P1 C2 Fe1 129.64(18)
C4 C3 C2 108.6(3)
C4 C3 Fe1 70.5(2)
C2 C3 Fe1 69.1(2)
C4 C3 H3 125.7
C2 C3 H3 125.7
Fe1 C3 H3 126.3
C3 C4 C5 108.2(3)
C3 C4 Fe1 69.3(2)
C5 C4 Fe1 69.47(18)
C3 C4 H4 125.9
C5 C4 H4 125.9
Fe1 C4 H4 126.9
C1 C5 C4 108.6(3)
C1 C5 Fe1 69.54(18)
C4 C5 Fe1 69.78(19)
C1 C5 H5 125.7
C4 C5 H5 125.7
Fe1 C5 H5 126.6
C7 C6 C10 108.2(3)
C7 C6 Fe1 69.8(2)
C10 C6 Fe1 69.8(2)
C7 C6 H6 125.9
C10 C6 H6 125.9
Fe1 C6 H6 126.1
C6 C7 C8 108.1(4)
C6 C7 Fe1 70.0(2)
C8 C7 Fe1 69.5(2)
C6 C7 H7 125.9
C8 C7 H7 125.9
Fe1 C7 H7 126.1
C9 C8 C7 107.5(3)
C9 C8 Fe1 69.8(2)
C7 C8 Fe1 69.9(2)
C9 C8 H8 126.2
C7 C8 H8 126.2
Fe1 C8 H8 125.6
C8 C9 C10 108.9(4)
C8 C9 Fe1 69.7(2)
C10 C9 Fe1 70.3(2)
C8 C9 H9 125.5
C10 C9 H9 125.5
Fe1 C9 H9 126.0
C9 C10 C6 107.2(3)
C9 C10 Fe1 69.5(2)
C6 C10 Fe1 69.5(2)
C9 C10 H10 126.4
C6 C10 H10 126.4
Fe1 C10 H10 126.1
N1 C11 C16 116.1(3)
N1 C11 C12 104.5(3)
C16 C11 C12 109.7(3)
N1 C11 H11 108.8
C16 C11 H11 108.8
C12 C11 H11 108.8
N2 C12 C11 105.2(3)
N2 C12 C13 116.8(3)
C11 C12 C13 108.9(3)
N2 C12 H12 108.6
C11 C12 H12 108.6
C13 C12 H12 108.6
C12 C13 C14 107.8(3)
C12 C13 H13A 110.2
C14 C13 H13A 110.2
C12 C13 H13B 110.2
C14 C13 H13B 110.2
H13A C13 H13B 108.5
C15 C14 C13 111.8(3)
C15 C14 H14A 109.2
C13 C14 H14A 109.2
C15 C14 H14B 109.2
C13 C14 H14B 109.2
H14A C14 H14B 107.9
C14 C15 C16 113.7(3)
C14 C15 H15A 108.8
C16 C15 H15A 108.8
C14 C15 H15B 108.8
C16 C15 H15B 108.8
H15A C15 H15B 107.7
C11 C16 C15 106.6(3)
C11 C16 H16A 110.4
C15 C16 H16A 110.4
C11 C16 H16B 110.4
C15 C16 H16B 110.4
H16A C16 H16B 108.6
N1 C17 H17A 109.5
N1 C17 H17B 109.5
H17A C17 H17B 109.5
N1 C17 H17C 109.5
H17A C17 H17C 109.5
H17B C17 H17C 109.5
N2 C18 H18A 109.5
N2 C18 H18B 109.5
H18A C18 H18B 109.5
N2 C18 H18C 109.5
H18A C18 H18C 109.5
H18B C18 H18C 109.5
C22 C21 C26 117.5(3)
C22 C21 Sn1 120.8(3)
C26 C21 Sn1 121.7(3)
C23 C22 C21 121.4(4)
C23 C22 H22 119.3
C21 C22 H22 119.3
C24 C23 C22 120.3(4)
C24 C23 H23 119.8
C22 C23 H23 119.8
C23 C24 C25 119.6(4)
C23 C24 H24 120.2
C25 C24 H24 120.2
C26 C25 C24 120.2(4)
C26 C25 H25 119.9
C24 C25 H25 119.9
C25 C26 C21 121.0(3)
C25 C26 H26 119.5
C21 C26 H26 119.5
C32 C31 C36 117.9(3)
C32 C31 Sn1 120.8(3)
C36 C31 Sn1 121.2(3)
C33 C32 C31 120.6(3)
C33 C32 H32 119.7
C31 C32 H32 119.7
C34 C33 C32 120.6(3)
C34 C33 H33 119.7
C32 C33 H33 119.7
C33 C34 C35 120.0(4)
C33 C34 H34 120.0
C35 C34 H34 120.0
C34 C35 C36 119.8(4)
C34 C35 H35 120.1
C36 C35 H35 120.1
C35 C36 C31 121.2(4)
C35 C36 H36 119.4
C31 C36 H36 119.4
C42 C41 C46 119.5(3)
C42 C41 P2 121.3(3)
C46 C41 P2 119.2(3)
C41 C42 C43 119.6(4)
C41 C42 H42 120.2
C43 C42 H42 120.2
C44 C43 C42 120.1(4)
C44 C43 H43 119.9
C42 C43 H43 119.9
C43 C44 C45 120.4(4)
C43 C44 H44 119.8
C45 C44 H44 119.8
C44 C45 C46 120.1(4)
C44 C45 H45 119.9
C46 C45 H45 119.9
C45 C46 C41 120.2(4)
C45 C46 H46 119.9
C41 C46 H46 119.9
C56 C51 C52 119.2(3)
C56 C51 P2 119.5(3)
C52 C51 P2 121.3(3)
C53 C52 C51 119.4(3)
C53 C52 H52 120.3
C51 C52 H52 120.3
C54 C53 C52 120.7(3)
C54 C53 H53 119.7
C52 C53 H53 119.7
C53 C54 C55 120.4(4)
C53 C54 H54 119.8
C55 C54 H54 119.8
C54 C55 C56 120.1(4)
C54 C55 H55 119.9
C56 C55 H55 119.9
C55 C56 C51 120.2(3)
C55 C56 H56 119.9
C51 C56 H56 119.9
C62 C61 C66 119.3(3)
C62 C61 P2 119.8(3)
C66 C61 P2 120.8(3)
C61 C62 C63 119.9(4)
C61 C62 H62 120.0
C63 C62 H62 120.0
C64 C63 C62 119.6(4)
C64 C63 H63 120.2
C62 C63 H63 120.2
C65 C64 C63 120.9(4)
C65 C64 H64 119.5
C63 C64 H64 119.5
C64 C65 C66 120.2(4)
C64 C65 H65 119.9
C66 C65 H65 119.9
C65 C66 C61 120.0(4)
C65 C66 H66 120.0
C61 C66 H66 120.0
F13 C100 F12 107.0(4)
F13 C100 F11 108.0(3)
F12 C100 F11 106.8(4)
F13 C100 S100 111.5(3)
F12 C100 S100 111.3(3)
F11 C100 S100 112.0(3)
O11 S100 O12 115.0(2)
O11 S100 O13 115.3(2)
O12 S100 O13 115.1(2)
O11 S100 C100 103.0(2)
O12 S100 C100 102.96(19)
O13 S100 C100 103.0(2)

loop_
_geom_bond_atom_site_label_1
_geom_bond_atom_site_label_2
_geom_bond_distance
Sn1 C1 2.115(3)
Sn1 C21 2.133(3)
Sn1 C31 2.136(3)
Sn1 O2 2.208(2)
Sn1 O1 2.2491(19)
P1 O1 1.512(2)
P1 N2 1.649(3)
P1 N1 1.660(3)
P1 C2 1.764(3)
N1 C17 1.469(4)
N1 C11 1.483(4)
N2 C18 1.468(4)
N2 C12 1.475(4)
P2 O2 1.510(2)
P2 C41 1.795(4)
P2 C51 1.797(3)
P2 C61 1.798(3)
Fe1 C2 2.031(3)
Fe1 C3 2.040(3)
Fe1 C1 2.048(3)
Fe1 C8 2.037(4)
Fe1 C9 2.039(4)
Fe1 C6 2.046(3)
Fe1 C7 2.043(4)
Fe1 C5 2.051(3)
Fe1 C10 2.050(4)
Fe1 C4 2.056(3)
C1 C5 1.425(5)
C1 C2 1.447(4)
C2 C3 1.430(5)
C3 C4 1.406(5)
C3 H3 0.9300
C4 C5 1.430(5)
C4 H4 0.9300
C5 H5 0.9300
C6 C7 1.406(5)
C6 C10 1.423(5)
C6 H6 0.9300
C7 C8 1.414(5)
C7 H7 0.9300
C8 C9 1.410(6)
C8 H8 0.9300
C9 C10 1.405(5)
C9 H9 0.9300
C10 H10 0.9300
C11 C16 1.510(5)
C11 C12 1.511(5)
C11 H11 0.9800
C12 C13 1.533(5)
C12 H12 0.9800
C13 C14 1.536(5)
C13 H13A 0.9700
C13 H13B 0.9700
C14 C15 1.535(6)
C14 H14A 0.9700
C14 H14B 0.9700
C15 C16 1.545(5)
C15 H15A 0.9700
C15 H15B 0.9700
C16 H16A 0.9700
C16 H16B 0.9700
C17 H17A 0.9600
C17 H17B 0.9600
C17 H17C 0.9600
C18 H18A 0.9600
C18 H18B 0.9600
C18 H18C 0.9600
C21 C22 1.388(5)
C21 C26 1.401(5)
C22 C23 1.379(5)
C22 H22 0.9300
C23 C24 1.376(5)
C23 H23 0.9300
C24 C25 1.381(5)
C24 H24 0.9300
C25 C26 1.382(5)
C25 H25 0.9300
C26 H26 0.9300
C31 C32 1.394(5)
C31 C36 1.393(5)
C32 C33 1.388(5)
C32 H32 0.9300
C33 C34 1.369(5)
C33 H33 0.9300
C34 C35 1.379(5)
C34 H34 0.9300
C35 C36 1.389(5)
C35 H35 0.9300
C36 H36 0.9300
C41 C42 1.391(5)
C41 C46 1.399(5)
C42 C43 1.405(5)
C42 H42 0.9300
C43 C44 1.378(6)
C43 H43 0.9300
C44 C45 1.378(5)
C44 H44 0.9300
C45 C46 1.389(5)
C45 H45 0.9300
C46 H46 0.9300
C51 C56 1.393(5)
C51 C52 1.407(5)
C52 C53 1.382(5)
C52 H52 0.9300
C53 C54 1.376(6)
C53 H53 0.9300
C54 C55 1.374(5)
C54 H54 0.9300
C55 C56 1.385(5)
C55 H55 0.9300
C56 H56 0.9300
C61 C62 1.397(5)
C61 C66 1.391(5)
C62 C63 1.386(5)
C62 H62 0.9300
C63 C64 1.377(6)
C63 H63 0.9300
C64 C65 1.367(6)
C64 H64 0.9300
C65 C66 1.379(5)
C65 H65 0.9300
C66 H66 0.9300
C100 F13 1.319(5)
C100 F12 1.325(5)
C100 F11 1.336(5)
C100 S100 1.821(4)
S100 O11 1.427(3)
S100 O12 1.436(3)
S100 O13 1.432(3)

loop_
_geom_torsion_atom_site_label_1
_geom_torsion_atom_site_label_2
_geom_torsion_atom_site_label_3
_geom_torsion_atom_site_label_4
_geom_torsion
N2 P1 O1 Sn1 -115.13(15)
N1 P1 O1 Sn1 132.78(15)
C2 P1 O1 Sn1 5.66(18)
C1 Sn1 O1 P1 -2.85(15)
C21 Sn1 O1 P1 111.38(16)
C31 Sn1 O1 P1 -133.27(16)
O2 Sn1 O1 P1 -28.2(6)
O1 P1 N1 C17 -26.5(3)
N2 P1 N1 C17 -148.5(3)
C2 P1 N1 C17 94.7(3)
O1 P1 N1 C11 110.8(2)
N2 P1 N1 C11 -11.2(2)
C2 P1 N1 C11 -127.9(2)
O1 P1 N2 C18 84.5(3)
N1 P1 N2 C18 -151.6(3)
C2 P1 N2 C18 -31.9(3)
O1 P1 N2 C12 -137.4(2)
N1 P1 N2 C12 -13.5(3)
C2 P1 N2 C12 106.2(2)
C41 P2 O2 Sn1 -40.9(9)
C51 P2 O2 Sn1 81.6(8)
C61 P2 O2 Sn1 -159.7(8)
C1 Sn1 O2 P2 -21.3(8)
C21 Sn1 O2 P2 -136.2(8)
C31 Sn1 O2 P2 108.6(8)
O1 Sn1 O2 P2 3.6(12)
C2 Fe1 C1 C5 -118.6(3)
C3 Fe1 C1 C5 -80.5(2)
C8 Fe1 C1 C5 177.3(2)
C9 Fe1 C1 C5 -63(5)
C6 Fe1 C1 C5 93.4(2)
C7 Fe1 C1 C5 137.5(2)
C10 Fe1 C1 C5 53.5(3)
C4 Fe1 C1 C5 -37.33(19)
C3 Fe1 C1 C2 38.14(19)
C8 Fe1 C1 C2 -64.1(3)
C9 Fe1 C1 C2 56(5)
C6 Fe1 C1 C2 -148.02(19)
C7 Fe1 C1 C2 -103.8(2)
C5 Fe1 C1 C2 118.6(3)
C10 Fe1 C1 C2 172.1(2)
C4 Fe1 C1 C2 81.3(2)
C2 Fe1 C1 Sn1 108.7(3)
C3 Fe1 C1 Sn1 146.9(2)
C8 Fe1 C1 Sn1 44.6(3)
C9 Fe1 C1 Sn1 165(5)
C6 Fe1 C1 Sn1 -39.3(2)
C7 Fe1 C1 Sn1 4.9(2)
C5 Fe1 C1 Sn1 -132.6(3)
C10 Fe1 C1 Sn1 -79.1(3)
C4 Fe1 C1 Sn1 -170.0(2)
C21 Sn1 C1 C5 87.4(3)
C31 Sn1 C1 C5 -97.5(3)
O2 Sn1 C1 C5 -4.2(3)
O1 Sn1 C1 C5 -180.0(3)
C21 Sn1 C1 C2 -94.6(3)
C31 Sn1 C1 C2 80.5(3)
O2 Sn1 C1 C2 173.8(2)
O1 Sn1 C1 C2 -2.0(2)
C21 Sn1 C1 Fe1 -176.18(16)
C31 Sn1 C1 Fe1 -1.1(3)
O2 Sn1 C1 Fe1 92.21(18)
O1 Sn1 C1 Fe1 -83.58(18)
C5 C1 C2 C3 -0.3(4)
Fe1 C1 C2 C3 -59.8(2)
Sn1 C1 C2 C3 -178.9(2)
C5 C1 C2 P1 -175.5(2)
Fe1 C1 C2 P1 125.0(2)
Sn1 C1 C2 P1 5.9(3)
C5 C1 C2 Fe1 59.5(2)
Sn1 C1 C2 Fe1 -119.08(19)
O1 P1 C2 C3 178.9(3)
N2 P1 C2 C3 -57.8(4)
N1 P1 C2 C3 50.3(4)
O1 P1 C2 C1 -7.3(3)
N2 P1 C2 C1 115.9(3)
N1 P1 C2 C1 -135.9(2)
O1 P1 C2 Fe1 79.5(2)
N2 P1 C2 Fe1 -157.2(2)
N1 P1 C2 Fe1 -49.1(3)
C1 Fe1 C2 C3 118.6(3)
C8 Fe1 C2 C3 -99.9(2)
C9 Fe1 C2 C3 -59.1(3)
C6 Fe1 C2 C3 175.9(2)
C7 Fe1 C2 C3 -144.6(2)
C5 Fe1 C2 C3 80.8(2)
C10 Fe1 C2 C3 2.4(16)
C4 Fe1 C2 C3 36.9(2)
C3 Fe1 C2 C1 -118.6(3)
C8 Fe1 C2 C1 141.5(2)
C9 Fe1 C2 C1 -177.8(2)
C6 Fe1 C2 C1 57.3(3)
C7 Fe1 C2 C1 96.7(2)
C5 Fe1 C2 C1 -37.84(18)
C10 Fe1 C2 C1 -116.2(15)
C4 Fe1 C2 C1 -81.7(2)
C3 Fe1 C2 P1 130.1(3)
C1 Fe1 C2 P1 -111.3(3)
C8 Fe1 C2 P1 30.2(3)
C9 Fe1 C2 P1 70.9(3)
C6 Fe1 C2 P1 -54.0(4)
C7 Fe1 C2 P1 -14.6(3)
C5 Fe1 C2 P1 -149.1(3)
C10 Fe1 C2 P1 132.5(14)
C4 Fe1 C2 P1 167.0(3)
C1 C2 C3 C4 0.2(4)
P1 C2 C3 C4 174.4(3)
Fe1 C2 C3 C4 -59.6(2)
C1 C2 C3 Fe1 59.8(2)
P1 C2 C3 Fe1 -125.9(3)
C2 Fe1 C3 C4 119.9(3)
C1 Fe1 C3 C4 81.3(2)
C8 Fe1 C3 C4 -141.4(2)
C9 Fe1 C3 C4 -98.1(2)
C6 Fe1 C3 C4 -39.1(13)
C7 Fe1 C3 C4 -176.3(2)
C5 Fe1 C3 C4 37.6(2)
C10 Fe1 C3 C4 -59.8(3)
C1 Fe1 C3 C2 -38.51(19)
C8 Fe1 C3 C2 98.8(2)
C9 Fe1 C3 C2 142.1(2)
C6 Fe1 C3 C2 -159.0(12)
C7 Fe1 C3 C2 63.8(3)
C5 Fe1 C3 C2 -82.3(2)
C10 Fe1 C3 C2 -179.7(2)
C4 Fe1 C3 C2 -119.9(3)
C2 C3 C4 C5 0.0(4)
Fe1 C3 C4 C5 -58.8(2)
C2 C3 C4 Fe1 58.8(2)
C2 Fe1 C4 C3 -37.8(2)
C1 Fe1 C4 C3 -82.5(2)
C8 Fe1 C4 C3 63.2(3)
C9 Fe1 C4 C3 96.6(2)
C6 Fe1 C4 C3 174.2(2)
C7 Fe1 C4 C3 157.0(15)
C5 Fe1 C4 C3 -119.8(3)
C10 Fe1 C4 C3 138.9(2)
C2 Fe1 C4 C5 82.0(2)
C3 Fe1 C4 C5 119.8(3)
C1 Fe1 C4 C5 37.27(19)
C8 Fe1 C4 C5 -177.0(2)
C9 Fe1 C4 C5 -143.6(2)
C6 Fe1 C4 C5 -66.0(3)
C7 Fe1 C4 C5 -83.2(16)
C10 Fe1 C4 C5 -101.3(2)
C2 C1 C5 C4 0.3(4)
Fe1 C1 C5 C4 59.0(2)
Sn1 C1 C5 C4 178.4(2)
C2 C1 C5 Fe1 -58.7(2)
Sn1 C1 C5 Fe1 119.4(3)
C3 C4 C5 C1 -0.2(4)
Fe1 C4 C5 C1 -58.9(2)
C3 C4 C5 Fe1 58.7(2)
C2 Fe1 C5 C1 38.62(18)
C3 Fe1 C5 C1 83.0(2)
C8 Fe1 C5 C1 -124(4)
C9 Fe1 C5 C1 177.6(2)
C6 Fe1 C5 C1 -103.8(2)
C7 Fe1 C5 C1 -68.2(3)
C10 Fe1 C5 C1 -147.18(19)
C4 Fe1 C5 C1 120.0(3)
C2 Fe1 C5 C4 -81.4(2)
C3 Fe1 C5 C4 -37.04(19)
C1 Fe1 C5 C4 -120.0(3)
C8 Fe1 C5 C4 116(4)
C9 Fe1 C5 C4 57.6(3)
C6 Fe1 C5 C4 136.2(2)
C7 Fe1 C5 C4 171.8(2)
C10 Fe1 C5 C4 92.8(2)
C2 Fe1 C6 C7 61.6(3)
C3 Fe1 C6 C7 -142.7(12)
C1 Fe1 C6 C7 99.2(2)
C8 Fe1 C6 C7 -37.7(2)
C9 Fe1 C6 C7 -81.6(2)
C5 Fe1 C6 C7 143.1(2)
C10 Fe1 C6 C7 -119.4(3)
C4 Fe1 C6 C7 -177.5(2)
C2 Fe1 C6 C10 -179.0(2)
C3 Fe1 C6 C10 -23.3(13)
C1 Fe1 C6 C10 -141.4(2)
C8 Fe1 C6 C10 81.7(2)
C9 Fe1 C6 C10 37.8(2)
C7 Fe1 C6 C10 119.4(3)
C5 Fe1 C6 C10 -97.5(2)
C4 Fe1 C6 C10 -58.1(3)
C10 C6 C7 C8 -0.2(4)
Fe1 C6 C7 C8 59.3(2)
C10 C6 C7 Fe1 -59.4(2)
C2 Fe1 C7 C6 -145.5(2)
C3 Fe1 C7 C6 173.1(2)
C1 Fe1 C7 C6 -99.4(2)
C8 Fe1 C7 C6 119.3(3)
C9 Fe1 C7 C6 81.2(2)
C5 Fe1 C7 C6 -58.0(3)
C10 Fe1 C7 C6 37.7(2)
C4 Fe1 C7 C6 19.0(17)
C2 Fe1 C7 C8 95.2(2)
C3 Fe1 C7 C8 53.8(3)
C1 Fe1 C7 C8 141.3(2)
C9 Fe1 C7 C8 -38.0(2)
C6 Fe1 C7 C8 -119.3(3)
C5 Fe1 C7 C8 -177.3(2)
C10 Fe1 C7 C8 -81.5(2)
C4 Fe1 C7 C8 -100.3(16)
C6 C7 C8 C9 0.4(4)
Fe1 C7 C8 C9 60.0(3)
C6 C7 C8 Fe1 -59.6(2)
C2 Fe1 C8 C9 137.1(2)
C3 Fe1 C8 C9 92.1(3)
C1 Fe1 C8 C9 177.6(2)
C6 Fe1 C8 C9 -81.0(3)
C7 Fe1 C8 C9 -118.4(3)
C5 Fe1 C8 C9 -60(4)
C10 Fe1 C8 C9 -37.0(2)
C4 Fe1 C8 C9 53.2(3)
C2 Fe1 C8 C7 -104.5(2)
C3 Fe1 C8 C7 -149.5(2)
C1 Fe1 C8 C7 -64.0(3)
C9 Fe1 C8 C7 118.4(3)
C6 Fe1 C8 C7 37.4(2)
C5 Fe1 C8 C7 58(4)
C10 Fe1 C8 C7 81.4(2)
C4 Fe1 C8 C7 171.6(2)
C7 C8 C9 C10 -0.5(4)
Fe1 C8 C9 C10 59.6(3)
C7 C8 C9 Fe1 -60.0(2)
C2 Fe1 C9 C8 -67.6(3)
C3 Fe1 C9 C8 -104.3(2)
C1 Fe1 C9 C8 -122(5)
C6 Fe1 C9 C8 81.7(3)
C7 Fe1 C9 C8 38.1(2)
C5 Fe1 C9 C8 177.2(2)
C10 Fe1 C9 C8 120.0(3)
C4 Fe1 C9 C8 -147.0(2)
C2 Fe1 C9 C10 172.4(2)
C3 Fe1 C9 C10 135.7(2)
C1 Fe1 C9 C10 118(5)
C8 Fe1 C9 C10 -120.0(3)
C6 Fe1 C9 C10 -38.2(2)
C7 Fe1 C9 C10 -81.8(2)
C5 Fe1 C9 C10 57.3(3)
C4 Fe1 C9 C10 93.0(3)
C8 C9 C10 C6 0.4(4)
Fe1 C9 C10 C6 59.6(2)
C8 C9 C10 Fe1 -59.2(3)
C7 C6 C10 C9 -0.1(4)
Fe1 C6 C10 C9 -59.5(3)
C7 C6 C10 Fe1 59.4(2)
C2 Fe1 C10 C9 -67.2(15)
C3 Fe1 C10 C9 -65.1(3)
C1 Fe1 C10 C9 -177.5(2)
C8 Fe1 C10 C9 37.3(2)
C6 Fe1 C10 C9 118.5(3)
C7 Fe1 C10 C9 81.1(3)
C5 Fe1 C10 C9 -143.6(2)
C4 Fe1 C10 C9 -100.7(3)
C2 Fe1 C10 C6 174.3(14)
C3 Fe1 C10 C6 176.5(2)
C1 Fe1 C10 C6 64.1(3)
C8 Fe1 C10 C6 -81.2(2)
C9 Fe1 C10 C6 -118.5(3)
C7 Fe1 C10 C6 -37.3(2)
C5 Fe1 C10 C6 97.9(2)
C4 Fe1 C10 C6 140.8(2)
C17 N1 C11 C16 -68.7(4)
P1 N1 C11 C16 152.3(3)
C17 N1 C11 C12 170.3(3)
P1 N1 C11 C12 31.4(3)
C18 N2 C12 C11 172.1(3)
P1 N2 C12 C11 33.3(3)
C18 N2 C12 C13 -67.1(4)
P1 N2 C12 C13 154.1(3)
N1 C11 C12 N2 -39.9(4)
C16 C11 C12 N2 -165.1(3)
N1 C11 C12 C13 -165.8(3)
C16 C11 C12 C13 69.1(4)
N2 C12 C13 C14 179.2(3)
C11 C12 C13 C14 -61.9(4)
C12 C13 C14 C15 53.4(4)
C13 C14 C15 C16 -51.7(5)
N1 C11 C16 C15 179.4(3)
C12 C11 C16 C15 -62.4(4)
C14 C15 C16 C11 54.3(4)
C1 Sn1 C21 C22 -11.8(3)
C31 Sn1 C21 C22 172.3(3)
O2 Sn1 C21 C22 79.4(3)
O1 Sn1 C21 C22 -94.2(3)
C1 Sn1 C21 C26 171.5(3)
C31 Sn1 C21 C26 -4.3(3)
O2 Sn1 C21 C26 -97.2(3)
O1 Sn1 C21 C26 89.1(3)
C26 C21 C22 C23 0.3(5)
Sn1 C21 C22 C23 -176.5(3)
C21 C22 C23 C24 0.3(6)
C22 C23 C24 C25 -0.4(6)
C23 C24 C25 C26 -0.2(6)
C24 C25 C26 C21 0.9(6)
C22 C21 C26 C25 -0.9(5)
Sn1 C21 C26 C25 175.8(3)
C1 Sn1 C31 C32 -73.1(3)
C21 Sn1 C31 C32 102.0(3)
O2 Sn1 C31 C32 -165.7(3)
O1 Sn1 C31 C32 4.8(3)
C1 Sn1 C31 C36 110.0(3)
C21 Sn1 C31 C36 -74.9(3)
O2 Sn1 C31 C36 17.4(3)
O1 Sn1 C31 C36 -172.1(3)
C36 C31 C32 C33 -0.7(5)
Sn1 C31 C32 C33 -177.7(3)
C31 C32 C33 C34 1.3(6)
C32 C33 C34 C35 -0.7(6)
C33 C34 C35 C36 -0.4(6)
C34 C35 C36 C31 0.9(6)
C32 C31 C36 C35 -0.4(5)
Sn1 C31 C36 C35 176.6(3)
O2 P2 C41 C42 99.7(3)
C51 P2 C41 C42 -23.6(3)
C61 P2 C41 C42 -139.5(3)
O2 P2 C41 C46 -77.3(3)
C51 P2 C41 C46 159.4(3)
C61 P2 C41 C46 43.5(3)
C46 C41 C42 C43 -0.6(5)
P2 C41 C42 C43 -177.6(3)
C41 C42 C43 C44 -0.8(6)
C42 C43 C44 C45 1.6(6)
C43 C44 C45 C46 -1.1(6)
C44 C45 C46 C41 -0.2(6)
C42 C41 C46 C45 1.1(5)
P2 C41 C46 C45 178.1(3)
O2 P2 C51 C56 -2.5(3)
C41 P2 C51 C56 122.4(3)
C61 P2 C51 C56 -122.4(3)
O2 P2 C51 C52 175.7(3)
C41 P2 C51 C52 -59.4(3)
C61 P2 C51 C52 55.8(3)
C56 C51 C52 C53 -0.7(6)
P2 C51 C52 C53 -179.0(3)
C51 C52 C53 C54 0.9(6)
C52 C53 C54 C55 -0.3(6)
C53 C54 C55 C56 -0.4(6)
C54 C55 C56 C51 0.6(6)
C52 C51 C56 C55 0.0(6)
P2 C51 C56 C55 178.3(3)
O2 P2 C61 C62 -17.1(3)
C41 P2 C61 C62 -139.9(3)
C51 P2 C61 C62 103.3(3)
O2 P2 C61 C66 167.8(3)
C41 P2 C61 C66 45.0(3)
C51 P2 C61 C66 -71.9(3)
C66 C61 C62 C63 0.1(5)
P2 C61 C62 C63 -175.1(3)
C61 C62 C63 C64 1.4(6)
C62 C63 C64 C65 -2.4(6)
C63 C64 C65 C66 1.9(6)
C64 C65 C66 C61 -0.4(6)
C62 C61 C66 C65 -0.6(5)
P2 C61 C66 C65 174.5(3)
F13 C100 S100 O11 -179.1(3)
F12 C100 S100 O11 61.5(4)
F11 C100 S100 O11 -58.0(4)
F13 C100 S100 O12 61.0(3)
F12 C100 S100 O12 -58.4(4)
F11 C100 S100 O12 -177.8(3)
F13 C100 S100 O13 -59.0(3)
F12 C100 S100 O13 -178.4(3)
F11 C100 S100 O13 62.2(4)
